data_7044131
loop_
_publ_author_name
'Chen, Jing-Lin'
'Zeng, Xue-Hua'
'Luo, Yan-Sheng'
'Wang, Wan-Man'
'He, Li-Hua'
'Liu, Sui-Jun'
'Wen, He-Rui'
'Wong, Wai-Yeung (Raymond)'
'Huang, S.P.'

_publ_section_title
;
 Synthesis, structure, and photophysical properties of copper(I)
 triphenylphosphine complexes with functionalized
 3-(2&#x2032;-pyrimidinyl)-1,2,4-triazole ligands
;
_journal_name_full 'Dalton Trans.'
_journal_paper_doi 10.1039/C7DT02848B
_journal_year 2017
_chemical_formula_sum 'C48 H49 B Cu F4 N5 O P2'
_chemical_formula_weight 924.21
_chemical_name_systematic
; 
 ? 
;
_space_group_IT_number 2
_symmetry_cell_setting triclinic
_symmetry_space_group_name_Hall '-P 1'
_symmetry_space_group_name_H-M 'P -1'
_atom_sites_solution_hydrogens geom
_atom_sites_solution_primary direct
_atom_sites_solution_secondary difmap
_audit_creation_method SHELXL-97
_audit_update_record
;
2017-08-29 deposited with the CCDC.
2017-09-06 downloaded from the CCDC.
;
_cell_angle_alpha 74.6690(10)
_cell_angle_beta 84.7700(10)
_cell_angle_gamma 76.6300(10)
_cell_formula_units_Z 2
_cell_length_a 11.6511(6)
_cell_length_b 12.0536(6)
_cell_length_c 17.6908(8)
_cell_measurement_reflns_used 9752
_cell_measurement_temperature 299(2)
_cell_measurement_theta_max 28.000
_cell_measurement_theta_min 2.888
_cell_volume 2329.9(2)
_computing_cell_refinement 'Bruker SMART'
_computing_data_collection 'Bruker SMART'
_computing_data_reduction 'Bruker SAINT'
_computing_molecular_graphics 'Bruker SHELXTL'
_computing_publication_material 'Bruker SHELXTL'
_computing_structure_refinement 'SHELXL-97 (Sheldrick, 1997)'
_computing_structure_solution 'SHELXS-97 (Sheldrick, 1990)'
_diffrn_ambient_temperature 299(2)
_diffrn_measured_fraction_theta_full 0.994
_diffrn_measured_fraction_theta_max 0.994
_diffrn_measurement_device_type 'D8 QUEST'
_diffrn_measurement_method 'phi and omega scans'
_diffrn_radiation_monochromator graphite
_diffrn_radiation_source 'fine-focus sealed tube'
_diffrn_radiation_type MoK\a
_diffrn_radiation_wavelength 0.71073
_diffrn_reflns_av_R_equivalents 0.0296
_diffrn_reflns_av_sigmaI/netI 0.0362
_diffrn_reflns_limit_h_max 15
_diffrn_reflns_limit_h_min -15
_diffrn_reflns_limit_k_max 16
_diffrn_reflns_limit_k_min -16
_diffrn_reflns_limit_l_max 23
_diffrn_reflns_limit_l_min -23
_diffrn_reflns_number 48519
_diffrn_reflns_theta_full 28.23
_diffrn_reflns_theta_max 28.23
_diffrn_reflns_theta_min 2.89
_exptl_absorpt_coefficient_mu 0.595
_exptl_absorpt_correction_T_max 0.8754
_exptl_absorpt_correction_T_min 0.8560
_exptl_absorpt_correction_type multi-scan
_exptl_absorpt_process_details SADABS
_exptl_crystal_colour light-yellow
_exptl_crystal_density_diffrn 1.317
_exptl_crystal_density_method 'not measured'
_exptl_crystal_description block
_exptl_crystal_F_000 960
_exptl_crystal_size_max 0.27
_exptl_crystal_size_mid 0.25
_exptl_crystal_size_min 0.23
_refine_diff_density_max 0.732
_refine_diff_density_min -0.519
_refine_diff_density_rms 0.066
_refine_ls_extinction_method none
_refine_ls_goodness_of_fit_ref 1.036
_refine_ls_hydrogen_treatment mixed
_refine_ls_matrix_type full
_refine_ls_number_parameters 590
_refine_ls_number_reflns 11438
_refine_ls_number_restraints 0
_refine_ls_restrained_S_all 1.036
_refine_ls_R_factor_all 0.0859
_refine_ls_R_factor_gt 0.0533
_refine_ls_shift/su_max 0.000
_refine_ls_shift/su_mean 0.000
_refine_ls_structure_factor_coef Fsqd
_refine_ls_weighting_details 'calc w=1/[\s^2^(Fo^2^)+(0.0859P)^2^+0.7892P] where P=(Fo^2^+2Fc^2^)/3'
_refine_ls_weighting_scheme calc
_refine_ls_wR_factor_gt 0.1373
_refine_ls_wR_factor_ref 0.1559
_reflns_number_gt 7915
_reflns_number_total 11438
_reflns_threshold_expression >2sigma(I)
_cod_data_source_file c7dt02848b2.cif
_cod_data_source_block 1a
_cod_depositor_comments
;
The following automatic conversions were performed:

'_symmetry_cell_setting' value 'Triclinic' changed to 'triclinic'
according to
/home/data/users/saulius/crontab/automatic-downloads/rss-feeds/RSC/lib/dictionaries/cif_core.dic
dictionary named 'cif_core.dic' version 2.4.2 from 2011-04-26.

Automatic conversion script
Id: cif_fix_values 4973 2017-02-22 13:04:09Z antanas 
;
_cod_original_sg_symbol_H-M P-1
_cod_database_code 7044131

loop_
_symmetry_equiv_pos_as_xyz
'x, y, z'
'-x, -y, -z'

loop_
_atom_site_label
_atom_site_type_symbol
_atom_site_fract_x
_atom_site_fract_y
_atom_site_fract_z
_atom_site_U_iso_or_equiv
_atom_site_adp_type
_atom_site_occupancy
_atom_site_symmetry_multiplicity
_atom_site_calc_flag
_atom_site_refinement_flags
_atom_site_disorder_assembly
_atom_site_disorder_group
Cu1 Cu 0.30629(3) 0.26417(3) 0.249976(16) 0.03856(11) Uani 1 1 d . . .
P1 P 0.28235(5) 0.28586(5) 0.12117(3) 0.03351(15) Uani 1 1 d . . .
P2 P 0.43170(6) 0.34076(6) 0.30175(4) 0.04169(17) Uani 1 1 d . . .
N1 N 0.37550(19) 0.07284(18) 0.29785(12) 0.0427(5) Uani 1 1 d . . .
N2 N 0.17206(18) 0.21829(17) 0.33273(11) 0.0376(4) Uani 1 1 d . . .
N3 N 0.3239(2) -0.0895(2) 0.39292(15) 0.0560(6) Uani 1 1 d . . .
N4 N 0.1245(2) 0.0747(2) 0.43246(14) 0.0514(6) Uani 1 1 d . . .
N5 N 0.0456(2) 0.1778(2) 0.42753(14) 0.0523(6) Uani 1 1 d . . .
H5A H -0.0149 0.1874 0.4587 0.063 Uiso 1 1 calc R . .
C1 C 0.4741(2) 0.0011(3) 0.27989(17) 0.0513(7) Uani 1 1 d . . .
H1A H 0.5256 0.0318 0.2410 0.062 Uiso 1 1 calc R . .
C2 C 0.5012(3) -0.1161(3) 0.31711(19) 0.0618(8) Uani 1 1 d . . .
H2A H 0.5706 -0.1650 0.3048 0.074 Uiso 1 1 calc R . .
C3 C 0.4224(3) -0.1586(3) 0.3733(2) 0.0676(9) Uani 1 1 d . . .
H3A H 0.4383 -0.2384 0.3986 0.081 Uiso 1 1 calc R . .
C4 C 0.3048(2) 0.0231(2) 0.35430(14) 0.0398(5) Uani 1 1 d . . .
C5 C 0.1989(2) 0.1034(2) 0.37403(14) 0.0385(5) Uani 1 1 d . . .
C6 C 0.0732(2) 0.2630(2) 0.36818(15) 0.0434(6) Uani 1 1 d . A .
C7 C 0.0017(3) 0.3866(3) 0.3452(2) 0.0610(8) Uani 1 1 d . . .
C8 C 0.0863(10) 0.4695(8) 0.3226(6) 0.080(3) Uani 0.50 1 d P A 1
H8A H 0.1180 0.4701 0.2706 0.119 Uiso 0.50 1 calc PR A 1
H8B H 0.1495 0.4433 0.3588 0.119 Uiso 0.50 1 calc PR A 1
H8C H 0.0449 0.5476 0.3243 0.119 Uiso 0.50 1 calc PR A 1
C8' C 0.0518(12) 0.4613(11) 0.2825(9) 0.169(9) Uani 0.50 1 d P A 2
H8'A H 0.0568 0.4325 0.2364 0.254 Uiso 0.50 1 calc PR A 2
H8'B H 0.1294 0.4630 0.2956 0.254 Uiso 0.50 1 calc PR A 2
H8'C H 0.0033 0.5395 0.2728 0.254 Uiso 0.50 1 calc PR A 2
C9 C -0.0555(7) 0.3924(6) 0.2635(5) 0.082(2) Uani 0.50 1 d P A 1
H9A H -0.0077 0.3335 0.2398 0.122 Uiso 0.50 1 calc PR A 1
H9B H -0.0587 0.4690 0.2285 0.122 Uiso 0.50 1 calc PR A 1
H9C H -0.1339 0.3783 0.2739 0.122 Uiso 0.50 1 calc PR A 1
C9' C -0.1259(8) 0.3847(8) 0.3405(8) 0.106(4) Uani 0.50 1 d P A 2
H9'A H -0.1355 0.3549 0.2968 0.159 Uiso 0.50 1 calc PR A 2
H9'B H -0.1729 0.4631 0.3338 0.159 Uiso 0.50 1 calc PR A 2
H9'C H -0.1508 0.3348 0.3880 0.159 Uiso 0.50 1 calc PR A 2
C10 C -0.0932(13) 0.4141(10) 0.4007(8) 0.151(7) Uani 0.50 1 d P A 1
H10A H -0.1637 0.3968 0.3868 0.226 Uiso 0.50 1 calc PR A 1
H10B H -0.1070 0.4962 0.3995 0.226 Uiso 0.50 1 calc PR A 1
H10C H -0.0718 0.3676 0.4525 0.226 Uiso 0.50 1 calc PR A 1
C10' C -0.0006(10) 0.4383(7) 0.4217(7) 0.099(3) Uani 0.50 1 d P A 2
H10D H 0.0659 0.3948 0.4532 0.148 Uiso 0.50 1 calc PR A 2
H10E H -0.0722 0.4305 0.4521 0.148 Uiso 0.50 1 calc PR A 2
H10F H 0.0033 0.5199 0.4050 0.148 Uiso 0.50 1 calc PR A 2
C11 C 0.4286(2) 0.2457(2) 0.07725(14) 0.0371(5) Uani 1 1 d . . .
C12 C 0.4968(2) 0.3297(3) 0.05249(16) 0.0493(6) Uani 1 1 d . . .
H12A H 0.4643 0.4076 0.0530 0.059 Uiso 1 1 calc R . .
C13 C 0.6123(3) 0.2985(3) 0.02708(19) 0.0627(8) Uani 1 1 d . . .
H13A H 0.6566 0.3560 0.0095 0.075 Uiso 1 1 calc R . .
C14 C 0.6620(3) 0.1847(3) 0.0275(2) 0.0684(9) Uani 1 1 d . . .
H14A H 0.7406 0.1643 0.0114 0.082 Uiso 1 1 calc R . .
C15 C 0.5962(3) 0.0994(3) 0.0516(2) 0.0668(9) Uani 1 1 d . . .
H15A H 0.6300 0.0215 0.0516 0.080 Uiso 1 1 calc R . .
C16 C 0.4792(2) 0.1304(3) 0.07607(17) 0.0519(7) Uani 1 1 d . . .
H16A H 0.4344 0.0732 0.0918 0.062 Uiso 1 1 calc R . .
C17 C 0.2027(2) 0.1819(2) 0.10287(14) 0.0365(5) Uani 1 1 d . . .
C18 C 0.1413(2) 0.1221(3) 0.16478(16) 0.0488(6) Uani 1 1 d . . .
H18A H 0.1412 0.1358 0.2141 0.059 Uiso 1 1 calc R . .
C19 C 0.0802(3) 0.0420(3) 0.15418(19) 0.0633(8) Uani 1 1 d . . .
H19A H 0.0393 0.0022 0.1963 0.076 Uiso 1 1 calc R . .
C20 C 0.0800(3) 0.0215(3) 0.0818(2) 0.0620(8) Uani 1 1 d . . .
H20A H 0.0398 -0.0331 0.0749 0.074 Uiso 1 1 calc R . .
C21 C 0.1395(3) 0.0817(3) 0.01903(19) 0.0578(8) Uani 1 1 d . . .
H21A H 0.1389 0.0681 -0.0303 0.069 Uiso 1 1 calc R . .
C22 C 0.1998(2) 0.1619(3) 0.02963(16) 0.0475(6) Uani 1 1 d . . .
H22A H 0.2390 0.2030 -0.0129 0.057 Uiso 1 1 calc R . .
C23 C 0.2170(2) 0.4256(2) 0.05424(15) 0.0417(6) Uani 1 1 d . . .
C24 C 0.2359(3) 0.4467(3) -0.02602(17) 0.0597(8) Uani 1 1 d . . .
H24A H 0.2876 0.3909 -0.0474 0.072 Uiso 1 1 calc R . .
C25 C 0.1776(4) 0.5510(3) -0.0746(2) 0.0776(11) Uani 1 1 d . . .
H25A H 0.1899 0.5646 -0.1287 0.093 Uiso 1 1 calc R . .
C26 C 0.1020(3) 0.6340(3) -0.0435(3) 0.0822(12) Uani 1 1 d . . .
H26A H 0.0629 0.7037 -0.0763 0.099 Uiso 1 1 calc R . .
C27 C 0.0847(3) 0.6142(3) 0.0349(3) 0.0816(12) Uani 1 1 d . . .
H27A H 0.0333 0.6706 0.0559 0.098 Uiso 1 1 calc R . .
C28 C 0.1425(3) 0.5111(3) 0.0842(2) 0.0595(8) Uani 1 1 d . . .
H28A H 0.1309 0.4994 0.1382 0.071 Uiso 1 1 calc R . .
C29 C 0.5780(2) 0.2438(3) 0.31181(16) 0.0478(6) Uani 1 1 d . . .
C30 C 0.6312(3) 0.1896(3) 0.38293(19) 0.0671(9) Uani 1 1 d . . .
H30A H 0.5942 0.2054 0.4289 0.081 Uiso 1 1 calc R . .
C31 C 0.7394(4) 0.1118(4) 0.3856(2) 0.0915(13) Uani 1 1 d . . .
H31A H 0.7746 0.0750 0.4336 0.110 Uiso 1 1 calc R . .
C32 C 0.7948(4) 0.0887(4) 0.3187(3) 0.0931(13) Uani 1 1 d . . .
H32A H 0.8674 0.0359 0.3211 0.112 Uiso 1 1 calc R . .
C33 C 0.7440(3) 0.1429(4) 0.2479(2) 0.0864(12) Uani 1 1 d . . .
H33A H 0.7821 0.1276 0.2020 0.104 Uiso 1 1 calc R . .
C34 C 0.6362(3) 0.2201(3) 0.24494(19) 0.0679(9) Uani 1 1 d . . .
H34A H 0.6021 0.2571 0.1966 0.081 Uiso 1 1 calc R . .
C35 C 0.4606(3) 0.4835(3) 0.25065(15) 0.0487(6) Uani 1 1 d . . .
C36 C 0.5694(3) 0.5118(3) 0.2508(2) 0.0728(10) Uani 1 1 d . . .
H36A H 0.6314 0.4554 0.2769 0.087 Uiso 1 1 calc R . .
C37 C 0.5868(4) 0.6226(4) 0.2126(3) 0.0960(14) Uani 1 1 d . . .
H37A H 0.6606 0.6399 0.2123 0.115 Uiso 1 1 calc R . .
C38 C 0.4966(5) 0.7059(4) 0.1758(3) 0.0952(14) Uani 1 1 d . . .
H38A H 0.5086 0.7807 0.1505 0.114 Uiso 1 1 calc R . .
C39 C 0.3868(5) 0.6812(4) 0.1753(2) 0.0882(12) Uani 1 1 d . . .
H39A H 0.3247 0.7389 0.1504 0.106 Uiso 1 1 calc R . .
C40 C 0.3706(3) 0.5685(3) 0.21266(19) 0.0682(9) Uani 1 1 d . . .
H40A H 0.2973 0.5508 0.2117 0.082 Uiso 1 1 calc R . .
C41 C 0.3878(2) 0.3549(3) 0.40119(15) 0.0491(6) Uani 1 1 d . . .
C42 C 0.3876(4) 0.4534(3) 0.4261(2) 0.0752(10) Uani 1 1 d . . .
H42A H 0.4145 0.5164 0.3925 0.090 Uiso 1 1 calc R . .
C43 C 0.3472(5) 0.4591(4) 0.5020(3) 0.1055(17) Uani 1 1 d . . .
H43A H 0.3464 0.5268 0.5180 0.127 Uiso 1 1 calc R . .
C44 C 0.3097(4) 0.3695(5) 0.5521(2) 0.0972(16) Uani 1 1 d . . .
H44A H 0.2838 0.3748 0.6026 0.117 Uiso 1 1 calc R . .
C45 C 0.3093(3) 0.2700(5) 0.5291(2) 0.0854(13) Uani 1 1 d . . .
H45A H 0.2829 0.2075 0.5636 0.102 Uiso 1 1 calc R . .
C46 C 0.3486(3) 0.2631(4) 0.45360(17) 0.0690(9) Uani 1 1 d . . .
H46A H 0.3486 0.1952 0.4380 0.083 Uiso 1 1 calc R . .
F1 F 0.2767(3) 0.1480(3) 0.8214(2) 0.1636(16) Uani 1 1 d . . .
F2 F 0.1016(4) 0.1320(5) 0.8070(3) 0.207(2) Uani 1 1 d . . .
F3 F 0.1884(4) 0.2539(5) 0.7165(2) 0.207(2) Uani 1 1 d . . .
F4 F 0.1351(6) 0.2849(4) 0.8240(3) 0.226(2) Uani 1 1 d . . .
B1 B 0.1735(4) 0.1993(4) 0.7876(3) 0.0671(10) Uani 1 1 d . . .
O1 O 0.1230(3) 0.7990(3) 0.45561(16) 0.0825(8) Uani 1 1 d . . .
C47 C 0.1454(6) 0.7492(6) 0.3307(4) 0.136(2) Uani 1 1 d . . .
H47A H 0.1022 0.7566 0.2852 0.203 Uiso 1 1 calc R . .
H47B H 0.1742 0.6674 0.3552 0.203 Uiso 1 1 calc R . .
H47C H 0.2108 0.7872 0.3152 0.203 Uiso 1 1 calc R . .
C48 C 0.0701(5) 0.8032(5) 0.3843(3) 0.1195(17) Uani 1 1 d . . .
H48A H 0.0033 0.7657 0.3978 0.143 Uiso 1 1 calc R . .
H48B H 0.0400 0.8851 0.3580 0.143 Uiso 1 1 calc R . .
H1B H 0.166(4) 0.842(4) 0.451(3) 0.093(16) Uiso 1 1 d . . .

loop_
_atom_site_aniso_label
_atom_site_aniso_U_11
_atom_site_aniso_U_22
_atom_site_aniso_U_33
_atom_site_aniso_U_23
_atom_site_aniso_U_13
_atom_site_aniso_U_12
Cu1 0.03766(18) 0.04237(19) 0.03614(17) -0.00802(12) -0.00216(12) -0.01135(13)
P1 0.0309(3) 0.0348(3) 0.0346(3) -0.0068(2) -0.0024(2) -0.0082(2)
P2 0.0398(4) 0.0522(4) 0.0365(3) -0.0117(3) -0.0045(3) -0.0147(3)
N1 0.0388(12) 0.0412(11) 0.0441(11) -0.0087(9) -0.0014(9) -0.0029(9)
N2 0.0355(11) 0.0376(11) 0.0379(10) -0.0096(8) 0.0016(8) -0.0049(9)
N3 0.0547(15) 0.0381(12) 0.0646(15) -0.0031(11) 0.0051(12) -0.0027(11)
N4 0.0528(14) 0.0430(12) 0.0526(13) -0.0068(10) 0.0107(11) -0.0099(11)
N5 0.0474(13) 0.0489(13) 0.0537(13) -0.0103(11) 0.0157(11) -0.0062(11)
C1 0.0420(15) 0.0553(17) 0.0495(15) -0.0093(13) 0.0021(12) -0.0022(13)
C2 0.0508(17) 0.0551(18) 0.0675(19) -0.0129(15) -0.0003(15) 0.0088(14)
C3 0.063(2) 0.0404(16) 0.082(2) -0.0021(15) 0.0051(17) 0.0044(14)
C4 0.0411(14) 0.0385(13) 0.0370(12) -0.0052(10) -0.0021(10) -0.0076(11)
C5 0.0399(13) 0.0365(12) 0.0380(12) -0.0087(10) -0.0012(10) -0.0073(11)
C6 0.0393(14) 0.0448(14) 0.0436(13) -0.0100(11) 0.0035(11) -0.0068(11)
C7 0.0484(17) 0.0479(16) 0.073(2) -0.0079(14) 0.0103(15) 0.0043(14)
C8 0.091(6) 0.035(4) 0.111(8) -0.013(5) -0.048(6) 0.002(4)
C8' 0.128(12) 0.087(9) 0.174(14) 0.071(9) 0.092(11) 0.055(8)
C9 0.053(4) 0.058(4) 0.120(7) 0.015(4) -0.043(4) -0.013(3)
C9' 0.067(5) 0.084(6) 0.171(11) -0.060(7) -0.043(7) 0.020(5)
C10 0.140(11) 0.096(8) 0.137(11) 0.005(7) 0.079(9) 0.060(8)
C10' 0.107(7) 0.055(4) 0.139(9) -0.053(5) -0.036(7) 0.020(5)
C11 0.0319(12) 0.0422(13) 0.0359(12) -0.0070(10) -0.0021(9) -0.0080(10)
C12 0.0421(15) 0.0479(15) 0.0558(16) -0.0075(12) 0.0005(12) -0.0128(12)
C13 0.0423(16) 0.076(2) 0.069(2) -0.0105(16) 0.0082(14) -0.0242(16)
C14 0.0370(16) 0.086(2) 0.073(2) -0.0148(18) 0.0120(14) -0.0057(16)
C15 0.0525(18) 0.0609(19) 0.077(2) -0.0191(17) 0.0058(16) 0.0062(16)
C16 0.0432(15) 0.0488(16) 0.0599(17) -0.0102(13) 0.0022(13) -0.0077(13)
C17 0.0312(12) 0.0375(12) 0.0422(12) -0.0103(10) -0.0043(10) -0.0083(10)
C18 0.0512(16) 0.0579(16) 0.0424(14) -0.0093(12) -0.0048(12) -0.0246(14)
C19 0.067(2) 0.068(2) 0.0599(18) -0.0040(15) -0.0043(15) -0.0394(17)
C20 0.0590(19) 0.0621(19) 0.078(2) -0.0232(16) -0.0165(16) -0.0275(16)
C21 0.0515(17) 0.072(2) 0.0625(18) -0.0327(16) -0.0049(14) -0.0197(15)
C22 0.0441(15) 0.0585(16) 0.0459(14) -0.0183(12) -0.0002(11) -0.0173(13)
C23 0.0342(13) 0.0385(13) 0.0495(14) -0.0029(11) -0.0084(10) -0.0089(11)
C24 0.073(2) 0.0545(17) 0.0474(16) -0.0041(13) -0.0160(14) -0.0095(16)
C25 0.087(3) 0.071(2) 0.065(2) 0.0116(18) -0.0314(19) -0.018(2)
C26 0.054(2) 0.059(2) 0.111(3) 0.023(2) -0.034(2) -0.0070(17)
C27 0.051(2) 0.054(2) 0.120(3) -0.003(2) -0.001(2) 0.0085(16)
C28 0.0481(17) 0.0501(16) 0.071(2) -0.0085(14) 0.0033(14) -0.0024(14)
C29 0.0429(15) 0.0583(16) 0.0448(14) -0.0138(12) -0.0059(11) -0.0136(13)
C30 0.062(2) 0.078(2) 0.0535(17) -0.0126(16) -0.0120(15) 0.0010(17)
C31 0.079(3) 0.099(3) 0.073(2) 0.000(2) -0.026(2) 0.010(2)
C32 0.065(2) 0.094(3) 0.102(3) -0.022(2) -0.013(2) 0.019(2)
C33 0.059(2) 0.115(3) 0.081(3) -0.040(2) 0.0009(19) 0.006(2)
C34 0.0476(18) 0.099(3) 0.0540(17) -0.0231(18) -0.0065(14) -0.0035(17)
C35 0.0557(17) 0.0579(17) 0.0398(13) -0.0173(12) 0.0028(12) -0.0226(14)
C36 0.062(2) 0.076(2) 0.092(3) -0.025(2) 0.0013(18) -0.0332(18)
C37 0.091(3) 0.094(3) 0.120(4) -0.030(3) 0.017(3) -0.057(3)
C38 0.143(4) 0.080(3) 0.080(3) -0.022(2) 0.026(3) -0.066(3)
C39 0.124(4) 0.068(2) 0.067(2) 0.0001(18) -0.012(2) -0.025(2)
C40 0.076(2) 0.071(2) 0.0564(18) -0.0033(16) -0.0099(16) -0.0255(19)
C41 0.0401(14) 0.0683(18) 0.0386(13) -0.0140(13) -0.0031(11) -0.0099(13)
C42 0.096(3) 0.071(2) 0.0540(19) -0.0235(17) 0.0047(18) -0.001(2)
C43 0.146(4) 0.092(3) 0.066(2) -0.040(2) 0.005(3) 0.020(3)
C44 0.088(3) 0.126(4) 0.048(2) -0.020(2) 0.0105(19) 0.029(3)
C45 0.060(2) 0.138(4) 0.0465(18) -0.001(2) -0.0020(15) -0.024(2)
C46 0.065(2) 0.104(3) 0.0432(15) -0.0118(17) -0.0062(14) -0.035(2)
F1 0.113(2) 0.149(3) 0.187(4) 0.044(3) -0.034(2) -0.033(2)
F2 0.194(4) 0.276(5) 0.188(4) -0.006(4) 0.003(3) -0.188(4)
F3 0.168(4) 0.310(6) 0.090(2) 0.057(3) 0.012(2) -0.077(4)
F4 0.292(6) 0.157(4) 0.205(5) -0.074(3) 0.052(4) 0.013(4)
B1 0.060(2) 0.064(2) 0.071(2) -0.0042(19) 0.0089(19) -0.0180(19)
O1 0.092(2) 0.0881(19) 0.0753(17) -0.0254(14) 0.0370(15) -0.0449(17)
C47 0.141(5) 0.147(5) 0.139(5) -0.079(4) -0.002(4) -0.022(4)
C48 0.105(4) 0.133(5) 0.111(4) -0.029(3) 0.007(3) -0.013(3)

loop_
_atom_type_symbol
_atom_type_description
_atom_type_scat_dispersion_real
_atom_type_scat_dispersion_imag
_atom_type_scat_source
C C 0.0033 0.0016 'International Tables Vol C Tables 4.2.6.8 and 6.1.1.4'
H H 0.0000 0.0000 'International Tables Vol C Tables 4.2.6.8 and 6.1.1.4'
B B 0.0013 0.0007 'International Tables Vol C Tables 4.2.6.8 and 6.1.1.4'
Cu Cu 0.3201 1.2651 'International Tables Vol C Tables 4.2.6.8 and 6.1.1.4'
F F 0.0171 0.0103 'International Tables Vol C Tables 4.2.6.8 and 6.1.1.4'
N N 0.0061 0.0033 'International Tables Vol C Tables 4.2.6.8 and 6.1.1.4'
O O 0.0106 0.0060 'International Tables Vol C Tables 4.2.6.8 and 6.1.1.4'
P P 0.1023 0.0942 'International Tables Vol C Tables 4.2.6.8 and 6.1.1.4'

loop_
_geom_angle_atom_site_label_1
_geom_angle_atom_site_label_2
_geom_angle_atom_site_label_3
_geom_angle
N2 Cu1 N1 78.21(8)
N2 Cu1 P1 119.97(6)
N1 Cu1 P1 105.05(6)
N2 Cu1 P2 110.66(6)
N1 Cu1 P2 100.94(6)
P1 Cu1 P2 126.45(3)
C11 P1 C23 103.36(11)
C11 P1 C17 103.89(11)
C23 P1 C17 103.68(11)
C11 P1 Cu1 107.05(8)
C23 P1 Cu1 123.68(9)
C17 P1 Cu1 113.19(8)
C35 P2 C29 103.76(13)
C35 P2 C41 104.03(13)
C29 P2 C41 104.29(13)
C35 P2 Cu1 119.30(9)
C29 P2 Cu1 110.82(9)
C41 P2 Cu1 113.21(9)
C1 N1 C4 116.1(2)
C1 N1 Cu1 130.96(18)
C4 N1 Cu1 112.92(16)
C6 N2 C5 103.6(2)
C6 N2 Cu1 143.19(17)
C5 N2 Cu1 112.56(16)
C4 N3 C3 116.4(2)
C5 N4 N5 102.0(2)
C6 N5 N4 111.5(2)
C6 N5 H5A 124.2
N4 N5 H5A 124.2
N1 C1 C2 121.9(3)
N1 C1 H1A 119.0
C2 C1 H1A 119.0
C1 C2 C3 117.5(3)
C1 C2 H2A 121.3
C3 C2 H2A 121.3
N3 C3 C2 122.2(3)
N3 C3 H3A 118.9
C2 C3 H3A 118.9
N3 C4 N1 125.9(2)
N3 C4 C5 118.8(2)
N1 C4 C5 115.2(2)
N4 C5 N2 114.5(2)
N4 C5 C4 124.6(2)
N2 C5 C4 120.8(2)
N2 C6 N5 108.4(2)
N2 C6 C7 126.7(2)
N5 C6 C7 124.9(2)
C8' C7 C10 130.3(7)
C8' C7 C6 114.1(5)
C10 C7 C6 114.2(5)
C8' C7 C9' 117.5(9)
C10 C7 C9' 53.1(8)
C6 C7 C9' 109.8(4)
C8' C7 C8 34.9(9)
C10 C7 C8 116.4(9)
C6 C7 C8 108.0(4)
C9' C7 C8 141.2(6)
C8' C7 C9 70.2(9)
C10 C7 C9 108.6(9)
C6 C7 C9 103.4(4)
C9' C7 C9 57.9(6)
C8 C7 C9 105.1(5)
C8' C7 C10' 106.8(9)
C10 C7 C10' 49.2(8)
C6 C7 C10' 105.1(4)
C9' C7 C10' 102.0(6)
C8 C7 C10' 75.8(6)
C9 C7 C10' 149.7(5)
C7 C8 H8A 109.5
C7 C8 H8B 109.5
H8A C8 H8B 109.5
C7 C8 H8C 109.5
H8A C8 H8C 109.5
H8B C8 H8C 109.5
C7 C8' H8'A 109.5
C7 C8' H8'B 109.5
H8'A C8' H8'B 109.5
C7 C8' H8'C 109.5
H8'A C8' H8'C 109.5
H8'B C8' H8'C 109.5
C7 C9 H9A 109.5
C7 C9 H9B 109.5
H9A C9 H9B 109.5
C7 C9 H9C 109.5
H9A C9 H9C 109.5
H9B C9 H9C 109.5
C7 C9' H9'A 109.5
C7 C9' H9'B 109.5
H9'A C9' H9'B 109.5
C7 C9' H9'C 109.5
H9'A C9' H9'C 109.5
H9'B C9' H9'C 109.5
C7 C10 H10A 109.5
C7 C10 H10B 109.5
H10A C10 H10B 109.5
C7 C10 H10C 109.5
H10A C10 H10C 109.5
H10B C10 H10C 109.5
C7 C10' H10D 109.5
C7 C10' H10E 109.5
H10D C10' H10E 109.5
C7 C10' H10F 109.5
H10D C10' H10F 109.5
H10E C10' H10F 109.5
C16 C11 C12 118.5(2)
C16 C11 P1 121.68(19)
C12 C11 P1 119.4(2)
C13 C12 C11 120.5(3)
C13 C12 H12A 119.8
C11 C12 H12A 119.8
C14 C13 C12 120.6(3)
C14 C13 H13A 119.7
C12 C13 H13A 119.7
C13 C14 C15 120.1(3)
C13 C14 H14A 119.9
C15 C14 H14A 119.9
C14 C15 C16 119.6(3)
C14 C15 H15A 120.2
C16 C15 H15A 120.2
C11 C16 C15 120.7(3)
C11 C16 H16A 119.7
C15 C16 H16A 119.7
C18 C17 C22 118.7(2)
C18 C17 P1 118.41(19)
C22 C17 P1 122.92(19)
C17 C18 C19 120.7(3)
C17 C18 H18A 119.6
C19 C18 H18A 119.6
C20 C19 C18 120.0(3)
C20 C19 H19A 120.0
C18 C19 H19A 120.0
C19 C20 C21 120.1(3)
C19 C20 H20A 119.9
C21 C20 H20A 119.9
C22 C21 C20 119.8(3)
C22 C21 H21A 120.1
C20 C21 H21A 120.1
C21 C22 C17 120.7(3)
C21 C22 H22A 119.6
C17 C22 H22A 119.6
C28 C23 C24 118.6(3)
C28 C23 P1 119.1(2)
C24 C23 P1 122.3(2)
C23 C24 C25 120.0(3)
C23 C24 H24A 120.0
C25 C24 H24A 120.0
C26 C25 C24 120.3(4)
C26 C25 H25A 119.8
C24 C25 H25A 119.8
C27 C26 C25 119.7(3)
C27 C26 H26A 120.1
C25 C26 H26A 120.1
C26 C27 C28 120.7(4)
C26 C27 H27A 119.7
C28 C27 H27A 119.7
C23 C28 C27 120.6(3)
C23 C28 H28A 119.7
C27 C28 H28A 119.7
C34 C29 C30 118.4(3)
C34 C29 P2 117.7(2)
C30 C29 P2 123.8(2)
C31 C30 C29 120.0(3)
C31 C30 H30A 120.0
C29 C30 H30A 120.0
C32 C31 C30 120.5(4)
C32 C31 H31A 119.7
C30 C31 H31A 119.7
C31 C32 C33 120.1(4)
C31 C32 H32A 119.9
C33 C32 H32A 119.9
C32 C33 C34 119.6(4)
C32 C33 H33A 120.2
C34 C33 H33A 120.2
C29 C34 C33 121.3(3)
C29 C34 H34A 119.3
C33 C34 H34A 119.3
C40 C35 C36 118.4(3)
C40 C35 P2 118.9(2)
C36 C35 P2 122.7(3)
C37 C36 C35 120.8(4)
C37 C36 H36A 119.6
C35 C36 H36A 119.6
C38 C37 C36 120.0(4)
C38 C37 H37A 120.0
C36 C37 H37A 120.0
C37 C38 C39 120.7(4)
C37 C38 H38A 119.7
C39 C38 H38A 119.7
C38 C39 C40 118.9(4)
C38 C39 H39A 120.5
C40 C39 H39A 120.5
C35 C40 C39 121.2(4)
C35 C40 H40A 119.4
C39 C40 H40A 119.4
C42 C41 C46 117.9(3)
C42 C41 P2 123.7(2)
C46 C41 P2 118.4(2)
C41 C42 C43 120.0(4)
C41 C42 H42A 120.0
C43 C42 H42A 120.0
C44 C43 C42 121.5(4)
C44 C43 H43A 119.3
C42 C43 H43A 119.3
C43 C44 C45 119.9(4)
C43 C44 H44A 120.0
C45 C44 H44A 120.0
C44 C45 C46 119.4(4)
C44 C45 H45A 120.3
C46 C45 H45A 120.3
C41 C46 C45 121.4(4)
C41 C46 H46A 119.3
C45 C46 H46A 119.3
F2 B1 F3 121.6(5)
F2 B1 F4 106.0(5)
F3 B1 F4 103.9(5)
F2 B1 F1 110.8(4)
F3 B1 F1 111.1(4)
F4 B1 F1 100.8(5)
C48 O1 H1B 114(3)
C48 C47 H47A 109.5
C48 C47 H47B 109.5
H47A C47 H47B 109.5
C48 C47 H47C 109.5
H47A C47 H47C 109.5
H47B C47 H47C 109.5
C47 C48 O1 115.7(5)
C47 C48 H48A 108.3
O1 C48 H48A 108.3
C47 C48 H48B 108.3
O1 C48 H48B 108.3
H48A C48 H48B 107.4

loop_
_geom_bond_atom_site_label_1
_geom_bond_atom_site_label_2
_geom_bond_distance
Cu1 N2 2.109(2)
Cu1 N1 2.218(2)
Cu1 P1 2.2596(6)
Cu1 P2 2.2674(7)
P1 C11 1.821(2)
P1 C23 1.826(2)
P1 C17 1.829(2)
P2 C35 1.812(3)
P2 C29 1.824(3)
P2 C41 1.828(3)
N1 C1 1.337(3)
N1 C4 1.340(3)
N2 C6 1.330(3)
N2 C5 1.362(3)
N3 C4 1.326(3)
N3 C3 1.330(4)
N4 C5 1.313(3)
N4 N5 1.352(3)
N5 C6 1.335(3)
N5 H5A 0.8600
C1 C2 1.366(4)
C1 H1A 0.9300
C2 C3 1.370(5)
C2 H2A 0.9300
C3 H3A 0.9300
C4 C5 1.459(3)
C6 C7 1.498(4)
C7 C8' 1.407(11)
C7 C10 1.449(9)
C7 C9' 1.502(9)
C7 C8 1.518(11)
C7 C9 1.624(9)
C7 C10' 1.629(10)
C8 H8A 0.9600
C8 H8B 0.9600
C8 H8C 0.9600
C8' H8'A 0.9600
C8' H8'B 0.9600
C8' H8'C 0.9600
C9 H9A 0.9600
C9 H9B 0.9600
C9 H9C 0.9600
C9' H9'A 0.9600
C9' H9'B 0.9600
C9' H9'C 0.9600
C10 H10A 0.9600
C10 H10B 0.9600
C10 H10C 0.9600
C10' H10D 0.9600
C10' H10E 0.9600
C10' H10F 0.9600
C11 C16 1.383(4)
C11 C12 1.386(4)
C12 C13 1.378(4)
C12 H12A 0.9300
C13 C14 1.359(5)
C13 H13A 0.9300
C14 C15 1.379(5)
C14 H14A 0.9300
C15 C16 1.389(4)
C15 H15A 0.9300
C16 H16A 0.9300
C17 C18 1.381(3)
C17 C22 1.384(4)
C18 C19 1.382(4)
C18 H18A 0.9300
C19 C20 1.367(5)
C19 H19A 0.9300
C20 C21 1.381(5)
C20 H20A 0.9300
C21 C22 1.377(4)
C21 H21A 0.9300
C22 H22A 0.9300
C23 C28 1.374(4)
C23 C24 1.381(4)
C24 C25 1.386(4)
C24 H24A 0.9300
C25 C26 1.370(6)
C25 H25A 0.9300
C26 C27 1.347(6)
C26 H26A 0.9300
C27 C28 1.380(5)
C27 H27A 0.9300
C28 H28A 0.9300
C29 C34 1.373(4)
C29 C30 1.384(4)
C30 C31 1.383(5)
C30 H30A 0.9300
C31 C32 1.358(6)
C31 H31A 0.9300
C32 C33 1.368(6)
C32 H32A 0.9300
C33 C34 1.375(5)
C33 H33A 0.9300
C34 H34A 0.9300
C35 C40 1.367(5)
C35 C36 1.387(4)
C36 C37 1.379(6)
C36 H36A 0.9300
C37 C38 1.353(7)
C37 H37A 0.9300
C38 C39 1.379(7)
C38 H38A 0.9300
C39 C40 1.393(5)
C39 H39A 0.9300
C40 H40A 0.9300
C41 C42 1.371(5)
C41 C46 1.381(4)
C42 C43 1.395(5)
C42 H42A 0.9300
C43 C44 1.337(7)
C43 H43A 0.9300
C44 C45 1.365(7)
C44 H44A 0.9300
C45 C46 1.389(5)
C45 H45A 0.9300
C46 H46A 0.9300
F1 B1 1.334(5)
F2 B1 1.262(5)
F3 B1 1.272(5)
F4 B1 1.329(6)
O1 C48 1.438(6)
O1 H1B 0.79(4)
C47 C48 1.415(7)
C47 H47A 0.9600
C47 H47B 0.9600
C47 H47C 0.9600
C48 H48A 0.9700
C48 H48B 0.9700

loop_
_geom_torsion_atom_site_label_1
_geom_torsion_atom_site_label_2
_geom_torsion_atom_site_label_3
_geom_torsion_atom_site_label_4
_geom_torsion
N2 Cu1 P1 C11 -149.82(11)
N1 Cu1 P1 C11 -64.93(10)
P2 Cu1 P1 C11 51.36(9)
N2 Cu1 P1 C23 90.54(12)
N1 Cu1 P1 C23 175.43(11)
P2 Cu1 P1 C23 -68.28(10)
N2 Cu1 P1 C17 -35.95(11)
N1 Cu1 P1 C17 48.94(11)
P2 Cu1 P1 C17 165.23(9)
N2 Cu1 P2 C35 -126.05(12)
N1 Cu1 P2 C35 152.55(12)
P1 Cu1 P2 C35 34.41(12)
N2 Cu1 P2 C29 113.61(11)
N1 Cu1 P2 C29 32.21(11)
P1 Cu1 P2 C29 -85.93(10)
N2 Cu1 P2 C41 -3.16(12)
N1 Cu1 P2 C41 -84.56(12)
P1 Cu1 P2 C41 157.30(11)
N2 Cu1 N1 C1 178.7(3)
P1 Cu1 N1 C1 60.5(2)
P2 Cu1 N1 C1 -72.3(2)
N2 Cu1 N1 C4 -1.44(17)
P1 Cu1 N1 C4 -119.62(17)
P2 Cu1 N1 C4 107.64(17)
N1 Cu1 N2 C6 172.0(3)
P1 Cu1 N2 C6 -87.3(3)
P2 Cu1 N2 C6 74.6(3)
N1 Cu1 N2 C5 3.75(16)
P1 Cu1 N2 C5 104.46(16)
P2 Cu1 N2 C5 -93.64(16)
C5 N4 N5 C6 0.2(3)
C4 N1 C1 C2 -0.2(4)
Cu1 N1 C1 C2 179.7(2)
N1 C1 C2 C3 1.0(5)
C4 N3 C3 C2 0.9(5)
C1 C2 C3 N3 -1.4(6)
C3 N3 C4 N1 0.0(4)
C3 N3 C4 C5 -179.2(3)
C1 N1 C4 N3 -0.3(4)
Cu1 N1 C4 N3 179.8(2)
C1 N1 C4 C5 178.9(2)
Cu1 N1 C4 C5 -1.0(3)
N5 N4 C5 N2 0.2(3)
N5 N4 C5 C4 178.2(2)
C6 N2 C5 N4 -0.5(3)
Cu1 N2 C5 N4 172.23(19)
C6 N2 C5 C4 -178.6(2)
Cu1 N2 C5 C4 -5.9(3)
N3 C4 C5 N4 6.1(4)
N1 C4 C5 N4 -173.2(2)
N3 C4 C5 N2 -176.0(2)
N1 C4 C5 N2 4.7(4)
C5 N2 C6 N5 0.6(3)
Cu1 N2 C6 N5 -168.2(2)
C5 N2 C6 C7 -177.8(3)
Cu1 N2 C6 C7 13.4(5)
N4 N5 C6 N2 -0.5(3)
N4 N5 C6 C7 177.9(3)
N2 C6 C7 C8' -4.3(11)
N5 C6 C7 C8' 177.6(10)
N2 C6 C7 C10 -172.5(10)
N5 C6 C7 C10 9.4(11)
N2 C6 C7 C9' 130.1(6)
N5 C6 C7 C9' -48.0(7)
N2 C6 C7 C8 -41.3(6)
N5 C6 C7 C8 140.6(5)
N2 C6 C7 C9 69.7(5)
N5 C6 C7 C9 -108.4(4)
N2 C6 C7 C10' -120.9(5)
N5 C6 C7 C10' 61.0(6)
C23 P1 C11 C16 -140.8(2)
C17 P1 C11 C16 -32.8(2)
Cu1 P1 C11 C16 87.2(2)
C23 P1 C11 C12 46.8(2)
C17 P1 C11 C12 154.8(2)
Cu1 P1 C11 C12 -85.2(2)
C16 C11 C12 C13 0.2(4)
P1 C11 C12 C13 172.8(2)
C11 C12 C13 C14 -1.4(5)
C12 C13 C14 C15 1.5(5)
C13 C14 C15 C16 -0.5(5)
C12 C11 C16 C15 0.9(4)
P1 C11 C16 C15 -171.6(2)
C14 C15 C16 C11 -0.8(5)
C11 P1 C17 C18 130.9(2)
C23 P1 C17 C18 -121.3(2)
Cu1 P1 C17 C18 15.2(2)
C11 P1 C17 C22 -50.0(2)
C23 P1 C17 C22 57.8(2)
Cu1 P1 C17 C22 -165.75(19)
C22 C17 C18 C19 1.3(4)
P1 C17 C18 C19 -179.6(2)
C17 C18 C19 C20 0.0(5)
C18 C19 C20 C21 -0.8(5)
C19 C20 C21 C22 0.5(5)
C20 C21 C22 C17 0.8(5)
C18 C17 C22 C21 -1.6(4)
P1 C17 C22 C21 179.3(2)
C11 P1 C23 C28 -144.9(2)
C17 P1 C23 C28 106.9(2)
Cu1 P1 C23 C28 -23.6(3)
C11 P1 C23 C24 37.9(3)
C17 P1 C23 C24 -70.3(3)
Cu1 P1 C23 C24 159.2(2)
C28 C23 C24 C25 -1.8(5)
P1 C23 C24 C25 175.4(3)
C23 C24 C25 C26 0.6(5)
C24 C25 C26 C27 0.2(6)
C25 C26 C27 C28 0.1(6)
C24 C23 C28 C27 2.2(5)
P1 C23 C28 C27 -175.2(3)
C26 C27 C28 C23 -1.3(6)
C35 P2 C29 C34 -69.0(3)
C41 P2 C29 C34 -177.6(3)
Cu1 P2 C29 C34 60.2(3)
C35 P2 C29 C30 113.6(3)
C41 P2 C29 C30 4.9(3)
Cu1 P2 C29 C30 -117.2(3)
C34 C29 C30 C31 -1.3(5)
P2 C29 C30 C31 176.1(3)
C29 C30 C31 C32 0.6(7)
C30 C31 C32 C33 0.3(8)
C31 C32 C33 C34 -0.5(7)
C30 C29 C34 C33 1.2(5)
P2 C29 C34 C33 -176.4(3)
C32 C33 C34 C29 -0.3(7)
C29 P2 C35 C40 160.3(2)
C41 P2 C35 C40 -90.9(3)
Cu1 P2 C35 C40 36.4(3)
C29 P2 C35 C36 -22.1(3)
C41 P2 C35 C36 86.8(3)
Cu1 P2 C35 C36 -145.9(2)
C40 C35 C36 C37 -0.8(5)
P2 C35 C36 C37 -178.4(3)
C35 C36 C37 C38 1.3(7)
C36 C37 C38 C39 -0.5(7)
C37 C38 C39 C40 -0.7(7)
C36 C35 C40 C39 -0.4(5)
P2 C35 C40 C39 177.3(3)
C38 C39 C40 C35 1.2(6)
C35 P2 C41 C42 -3.7(3)
C29 P2 C41 C42 104.8(3)
Cu1 P2 C41 C42 -134.7(3)
C35 P2 C41 C46 173.9(2)
C29 P2 C41 C46 -77.6(3)
Cu1 P2 C41 C46 42.9(3)
C46 C41 C42 C43 -0.8(5)
P2 C41 C42 C43 176.8(3)
C41 C42 C43 C44 1.0(7)
C42 C43 C44 C45 -0.7(7)
C43 C44 C45 C46 0.3(7)
C42 C41 C46 C45 0.5(5)
P2 C41 C46 C45 -177.3(3)
C44 C45 C46 C41 -0.2(6)
